data_1532145
loop_
_publ_author_name
'Samata, H.'
'Kai, M.'
'Uchida, T.'
'Ohtsuka, M.'
'Taniguchi, T.'
'Tanaka, G.'
'Sawada, S.'
'Nagata, Y.'

_publ_section_title
;
 Synthesis and properties of Ba3 Na Ru2 O9-d and Ba3 (Na, R) Ru2 O9-d (R =
 rare earth) crystals
;
_journal_name_full 'Journal of Alloys Compd.'
_journal_page_first 77
_journal_page_last 85
_journal_volume 350
_journal_year 2003
_chemical_formula_sum 'Ba3 Na O9 Ru2'
_chemical_name_systematic 'Na Ba3 (Ru2 O9)'
_space_group_IT_number 194
_symmetry_space_group_name_Hall '-P 6c 2c'
_symmetry_space_group_name_H-M 'P 63/m m c'
_cell_angle_alpha 90
_cell_angle_beta 90
_cell_angle_gamma 120
_cell_formula_units_Z 2
_cell_length_a 5.865
_cell_length_b 5.865
_cell_length_c 14.421
_cell_volume 429.598
_citation_journal_id_ASTM JALCEU
_cod_data_source_file Samata_JALCEU_2003_1327.cif
_cod_data_source_block Ba3Na1O9Ru2
_cod_original_cell_volume 429.5977
_cod_original_formula_sum 'Ba3 Na1 O9 Ru2'
_cod_database_code 1532145

loop_
_symmetry_equiv_pos_as_xyz
x,y,z
x-y,x,z+1/2
-y,x-y,z
-x,-y,z+1/2
-x+y,-x,z
y,-x+y,z+1/2
-y,-x,-z+1/2
x-y,-y,-z
x,x-y,-z+1/2
y,x,-z
-x+y,y,-z+1/2
-x,-x+y,-z
-x,-y,-z
-x+y,-x,-z-1/2
y,-x+y,-z
x,y,-z-1/2
x-y,x,-z
-y,x-y,-z-1/2
y,x,z-1/2
-x+y,y,z
-x,-x+y,z-1/2
-y,-x,z
x-y,-y,z-1/2
x,x-y,z

loop_
_atom_site_label
_atom_site_type_symbol
_atom_site_fract_x
_atom_site_fract_y
_atom_site_fract_z
_atom_site_occupancy
_atom_site_U_iso_or_equiv
Na1 Na+1 0 0 0 1 0.0
Ru1 Ru+5 0.3333 0.6667 0.157 1 0.0
Ba2 Ba+2 0.3333 0.6667 0.907 1 0.0
O2 O-2 0.144 0.312 0.405 0.5 0.0
Ba1 Ba+2 0 0 0.25 1 0.0
O1 O-2 0.492 0.984 0.25 1 0.0
